data_4513800
loop_
_publ_author_name
'Morgen, Michael'
'J\"ost, Christian'
'Malz, Mona'
'Janowski, Robert'
'Niessing, Dierk'
'Klein, Christian D.'
'Gunkel, Nikolas'
'Miller, Aubry K.'

_publ_section_title
;
 Spiroepoxytriazoles Are Fumagillin-like Irreversible Inhibitors of MetAP2
 with Potent Cellular Activity.
;
_journal_issue 4
_journal_name_full 'ACS chemical biology'
_journal_page_first 1001
_journal_page_last 1011
_journal_paper_doi 10.1021/acschembio.5b00755
_journal_volume 11
_journal_year 2016
_chemical_formula_sum 'C22 H21 N3 O4'
_chemical_formula_weight 391.42
_chemical_name_systematic
; 
 ? 
;
_space_group_IT_number 14
_symmetry_cell_setting monoclinic
_symmetry_space_group_name_Hall '-P 2yn'
_symmetry_space_group_name_H-M 'P 1 21/n 1'
_atom_sites_solution_hydrogens geom
_atom_sites_solution_primary direct
_atom_sites_solution_secondary difmap
_audit_creation_method SHELXL-97
_cell_angle_alpha 90.00
_cell_angle_beta 100.425(1)
_cell_angle_gamma 90.00
_cell_formula_units_Z 4
_cell_length_a 12.8402(8)
_cell_length_b 5.0878(3)
_cell_length_c 29.1529(17)
_cell_measurement_reflns_used 9882
_cell_measurement_temperature 200(2)
_cell_measurement_theta_max 29.02
_cell_measurement_theta_min 2.43
_cell_volume 1873.07(19)
_computing_cell_refinement 'Bruker SAINT'
_computing_data_collection 'Bruker APEX2'
_computing_data_reduction 'Bruker SAINT'
_computing_molecular_graphics 'Bruker SHELXTL'
_computing_publication_material 'Bruker SHELXTL'
_computing_structure_refinement 'SHELXL-97 (Sheldrick, 2008)'
_computing_structure_solution 'SHELXS-97 (Sheldrick, 2008)'
_diffrn_ambient_temperature 200(2)
_diffrn_measured_fraction_theta_full 0.995
_diffrn_measured_fraction_theta_max 0.941
_diffrn_measurement_device_type 'Bruker APEX-II Quazar'
_diffrn_measurement_method '\w scans'
_diffrn_radiation_monochromator mirror
_diffrn_radiation_source 'ImuS microsource'
_diffrn_radiation_type MoK\a
_diffrn_radiation_wavelength 0.71073
_diffrn_reflns_av_R_equivalents 0.0279
_diffrn_reflns_av_sigmaI/netI 0.0173
_diffrn_reflns_limit_h_max 17
_diffrn_reflns_limit_h_min -17
_diffrn_reflns_limit_k_max 7
_diffrn_reflns_limit_k_min -7
_diffrn_reflns_limit_l_max 40
_diffrn_reflns_limit_l_min -40
_diffrn_reflns_number 35540
_diffrn_reflns_theta_full 25.00
_diffrn_reflns_theta_max 29.64
_diffrn_reflns_theta_min 1.42
_exptl_absorpt_coefficient_mu 0.097
_exptl_absorpt_correction_T_max 0.9923
_exptl_absorpt_correction_T_min 0.9799
_exptl_absorpt_correction_type multi-scan
_exptl_absorpt_process_details
;
Sheldrick, G. M. (2008). <i>SADABS</i>. University of G\"ottingen, Germany.
;
_exptl_crystal_colour colourless
_exptl_crystal_density_diffrn 1.388
_exptl_crystal_density_method 'not measured'
_exptl_crystal_description polyhedron
_exptl_crystal_F_000 824
_exptl_crystal_size_max 0.21
_exptl_crystal_size_mid 0.14
_exptl_crystal_size_min 0.08
_refine_diff_density_max 0.412
_refine_diff_density_min -0.244
_refine_diff_density_rms 0.071
_refine_ls_extinction_method none
_refine_ls_goodness_of_fit_ref 1.094
_refine_ls_hydrogen_treatment constr
_refine_ls_matrix_type full
_refine_ls_number_parameters 263
_refine_ls_number_reflns 4964
_refine_ls_number_restraints 0
_refine_ls_restrained_S_all 1.094
_refine_ls_R_factor_all 0.0564
_refine_ls_R_factor_gt 0.0456
_refine_ls_shift/su_max 0.000
_refine_ls_shift/su_mean 0.000
_refine_ls_structure_factor_coef Fsqd
_refine_ls_weighting_details 'calc w=1/[\s^2^(Fo^2^)+(0.0792P)^2^+0.8039P] where P=(Fo^2^+2Fc^2^)/3'
_refine_ls_weighting_scheme calc
_refine_ls_wR_factor_gt 0.1337
_refine_ls_wR_factor_ref 0.1517
_reflns_number_gt 4158
_reflns_number_total 4964
_reflns_threshold_expression >2sigma(I)
_cod_data_source_file cb5b00755_si_001.cif
_cod_data_source_block ami1
_cod_depositor_comments
;
The following automatic conversions were performed:

'_symmetry_cell_setting' value 'Monoclinic' changed to 'monoclinic'
according to
/usr/data/users/saulius/crontab/automatic-downloads/rss-feeds/ACS/lib/dictionaries/cif_core.dic
dictionary named 'cif_core.dic' version 2.4.2 from 2011-04-26.

Automatic conversion script
Id: cif_fix_values 4268 2015-11-12 08:31:59Z antanas 

 Adding full bibliography for 4513800.cif.
;
_cod_original_sg_symbol_H-M P2(1)/n
_cod_database_code 4513800

loop_
_symmetry_equiv_pos_as_xyz
'x, y, z'
'-x+1/2, y+1/2, -z+1/2'
'-x, -y, -z'
'x-1/2, -y-1/2, z-1/2'

loop_
_atom_site_label
_atom_site_type_symbol
_atom_site_fract_x
_atom_site_fract_y
_atom_site_fract_z
_atom_site_U_iso_or_equiv
_atom_site_adp_type
_atom_site_occupancy
_atom_site_symmetry_multiplicity
_atom_site_calc_flag
_atom_site_refinement_flags
N1 N 0.24092(10) 1.1000(2) 0.45214(4) 0.0243(3) Uani 1 1 d .
N2 N 0.15747(11) 1.2614(3) 0.43763(4) 0.0293(3) Uani 1 1 d .
N3 N 0.13102(10) 1.2388(3) 0.39218(4) 0.0285(3) Uani 1 1 d .
C4 C 0.19768(11) 1.0630(3) 0.37747(5) 0.0223(3) Uani 1 1 d .
C5 C 0.20242(11) 0.9984(3) 0.32796(5) 0.0247(3) Uani 1 1 d .
H5 H 0.1881 1.1599 0.3083 0.030 Uiso 1 1 calc R
C6 C 0.31230(12) 0.8930(3) 0.32559(5) 0.0290(3) Uani 1 1 d .
H6A H 0.3635 1.0404 0.3297 0.035 Uiso 1 1 calc R
H6B H 0.3117 0.8158 0.2944 0.035 Uiso 1 1 calc R
C7 C 0.34886(13) 0.6848(3) 0.36276(5) 0.0310(3) Uani 1 1 d .
H7A H 0.2995 0.5338 0.3576 0.037 Uiso 1 1 calc R
H7B H 0.4198 0.6208 0.3592 0.037 Uiso 1 1 calc R
C8 C 0.35438(11) 0.7849(3) 0.41207(5) 0.0260(3) Uani 1 1 d .
C9 C 0.26784(11) 0.9709(3) 0.41521(5) 0.0220(3) Uani 1 1 d .
C10 C 0.28917(13) 1.1017(3) 0.50175(5) 0.0289(3) Uani 1 1 d .
H10A H 0.2743 1.2732 0.5153 0.035 Uiso 1 1 calc R
H10B H 0.3669 1.0862 0.5045 0.035 Uiso 1 1 calc R
C11 C 0.25079(12) 0.8846(3) 0.53011(5) 0.0260(3) Uani 1 1 d .
C12 C 0.14815(12) 0.7886(3) 0.52049(5) 0.0304(3) Uani 1 1 d .
H12 H 0.1010 0.8512 0.4938 0.036 Uiso 1 1 calc R
C13 C 0.11266(12) 0.6028(3) 0.54900(5) 0.0295(3) Uani 1 1 d .
H13 H 0.0421 0.5388 0.5418 0.035 Uiso 1 1 calc R
C14 C 0.18108(12) 0.5112(3) 0.58822(5) 0.0273(3) Uani 1 1 d .
C15 C 0.28518(13) 0.6034(4) 0.59794(5) 0.0360(4) Uani 1 1 d .
H15 H 0.3328 0.5389 0.6243 0.043 Uiso 1 1 calc R
C16 C 0.31869(13) 0.7883(4) 0.56924(5) 0.0345(4) Uani 1 1 d .
H16 H 0.3894 0.8513 0.5763 0.041 Uiso 1 1 calc R
O18 O 0.15477(10) 0.3320(3) 0.61898(4) 0.0381(3) Uani 1 1 d .
C18 C 0.05286(14) 0.2152(4) 0.60864(6) 0.0352(4) Uani 1 1 d .
H18A H 0.0452 0.1214 0.5789 0.053 Uiso 1 1 calc R
H18B H -0.0014 0.3524 0.6065 0.053 Uiso 1 1 calc R
H18C H 0.0444 0.0913 0.6334 0.053 Uiso 1 1 calc R
C20 C 0.08541(12) 0.7881(3) 0.26611(5) 0.0254(3) Uani 1 1 d .
O20 O 0.12140(10) 0.9186(2) 0.23815(4) 0.0376(3) Uani 1 1 d .
O21 O 0.12039(8) 0.8020(2) 0.31260(3) 0.0269(2) Uani 1 1 d .
C21 C -0.00250(11) 0.5971(3) 0.25360(5) 0.0243(3) Uani 1 1 d .
C22 C -0.03108(12) 0.4196(3) 0.28581(5) 0.0278(3) Uani 1 1 d .
H22 H 0.0057 0.4183 0.3172 0.033 Uiso 1 1 calc R
C23 C -0.11375(13) 0.2452(3) 0.27146(6) 0.0342(3) Uani 1 1 d .
H23 H -0.1332 0.1230 0.2931 0.041 Uiso 1 1 calc R
C24 C -0.16827(13) 0.2483(3) 0.22571(6) 0.0362(4) Uani 1 1 d .
H24 H -0.2247 0.1282 0.2162 0.043 Uiso 1 1 calc R
C25 C -0.14069(13) 0.4252(3) 0.19400(6) 0.0347(4) Uani 1 1 d .
H25 H -0.1785 0.4280 0.1628 0.042 Uiso 1 1 calc R
C26 C -0.05757(12) 0.5989(3) 0.20778(5) 0.0297(3) Uani 1 1 d .
H26 H -0.0381 0.7194 0.1859 0.036 Uiso 1 1 calc R
C81 C 0.40934(14) 0.6307(4) 0.45147(6) 0.0388(4) Uani 1 1 d .
H81A H 0.3816 0.6375 0.4810 0.047 Uiso 1 1 calc R
H81B H 0.4394 0.4589 0.4446 0.047 Uiso 1 1 calc R
O81 O 0.45804(9) 0.8647(3) 0.43717(4) 0.0393(3) Uani 1 1 d .

loop_
_atom_site_aniso_label
_atom_site_aniso_U_11
_atom_site_aniso_U_22
_atom_site_aniso_U_33
_atom_site_aniso_U_23
_atom_site_aniso_U_13
_atom_site_aniso_U_12
N1 0.0262(6) 0.0277(6) 0.0187(5) -0.0011(4) 0.0035(4) -0.0022(5)
N2 0.0321(7) 0.0315(6) 0.0244(6) -0.0010(5) 0.0054(5) 0.0046(5)
N3 0.0297(6) 0.0313(6) 0.0244(6) -0.0007(5) 0.0046(5) 0.0027(5)
C4 0.0216(6) 0.0238(6) 0.0216(6) -0.0002(5) 0.0037(5) -0.0034(5)
C5 0.0277(7) 0.0264(7) 0.0199(6) -0.0013(5) 0.0041(5) -0.0071(5)
C6 0.0285(7) 0.0347(8) 0.0254(7) -0.0053(6) 0.0092(5) -0.0054(6)
C7 0.0298(7) 0.0318(8) 0.0321(7) -0.0071(6) 0.0073(6) 0.0018(6)
C8 0.0199(6) 0.0298(7) 0.0278(7) -0.0004(5) 0.0031(5) -0.0020(5)
C9 0.0224(6) 0.0231(6) 0.0204(6) -0.0007(5) 0.0035(5) -0.0044(5)
C10 0.0330(7) 0.0340(8) 0.0182(6) -0.0021(5) 0.0008(5) -0.0069(6)
C11 0.0286(7) 0.0307(7) 0.0184(6) -0.0030(5) 0.0034(5) -0.0022(6)
C12 0.0276(7) 0.0398(8) 0.0217(6) 0.0034(6) -0.0010(5) -0.0010(6)
C13 0.0234(7) 0.0374(8) 0.0262(7) 0.0030(6) 0.0007(5) -0.0023(6)
C14 0.0290(7) 0.0319(7) 0.0210(6) 0.0006(5) 0.0044(5) -0.0014(6)
C15 0.0318(8) 0.0468(9) 0.0250(7) 0.0076(6) -0.0070(6) -0.0061(7)
C16 0.0279(7) 0.0457(9) 0.0271(7) 0.0020(7) -0.0028(6) -0.0090(7)
O18 0.0342(6) 0.0481(7) 0.0300(6) 0.0121(5) 0.0005(5) -0.0077(5)
C18 0.0339(8) 0.0383(8) 0.0339(8) 0.0043(7) 0.0076(6) -0.0052(7)
C20 0.0282(7) 0.0279(7) 0.0195(6) -0.0011(5) 0.0024(5) -0.0018(5)
O20 0.0485(7) 0.0425(7) 0.0212(5) 0.0015(5) 0.0048(5) -0.0157(6)
O21 0.0293(5) 0.0315(5) 0.0185(4) -0.0005(4) 0.0008(4) -0.0092(4)
C21 0.0241(6) 0.0257(7) 0.0224(6) -0.0028(5) 0.0026(5) 0.0009(5)
C22 0.0277(7) 0.0295(7) 0.0247(6) 0.0009(5) 0.0003(5) 0.0001(6)
C23 0.0325(8) 0.0310(8) 0.0384(8) 0.0045(6) 0.0047(6) -0.0041(6)
C24 0.0288(8) 0.0341(8) 0.0431(9) -0.0062(7) 0.0001(6) -0.0060(6)
C25 0.0316(8) 0.0422(9) 0.0266(7) -0.0060(6) -0.0043(6) -0.0009(7)
C26 0.0298(7) 0.0352(8) 0.0231(7) -0.0002(6) 0.0021(5) -0.0006(6)
C81 0.0341(8) 0.0440(9) 0.0376(8) 0.0082(7) 0.0048(7) 0.0098(7)
O81 0.0209(5) 0.0538(8) 0.0407(7) -0.0033(6) -0.0010(5) -0.0044(5)

loop_
_atom_type_symbol
_atom_type_description
_atom_type_scat_dispersion_real
_atom_type_scat_dispersion_imag
_atom_type_scat_source
C C 0.0033 0.0016 'International Tables Vol C Tables 4.2.6.8 and 6.1.1.4'
H H 0.0000 0.0000 'International Tables Vol C Tables 4.2.6.8 and 6.1.1.4'
N N 0.0061 0.0033 'International Tables Vol C Tables 4.2.6.8 and 6.1.1.4'
O O 0.0106 0.0060 'International Tables Vol C Tables 4.2.6.8 and 6.1.1.4'

loop_
_geom_angle_atom_site_label_1
_geom_angle_atom_site_label_2
_geom_angle_atom_site_label_3
_geom_angle
N2 N1 C9 110.24(11)
N2 N1 C10 118.23(12)
C9 N1 C10 131.44(13)
N3 N2 N1 107.90(12)
N2 N3 C4 108.27(12)
N3 C4 C9 109.33(12)
N3 C4 C5 126.01(13)
C9 C4 C5 124.38(13)
O21 C5 C4 107.07(11)
O21 C5 C6 111.56(12)
C4 C5 C6 108.77(12)
O21 C5 H5 109.8
C4 C5 H5 109.8
C6 C5 H5 109.8
C5 C6 C7 112.36(12)
C5 C6 H6A 109.1
C7 C6 H6A 109.1
C5 C6 H6B 109.1
C7 C6 H6B 109.1
H6A C6 H6B 107.9
C8 C7 C6 113.31(13)
C8 C7 H7A 108.9
C6 C7 H7A 108.9
C8 C7 H7B 108.9
C6 C7 H7B 108.9
H7A C7 H7B 107.7
O81 C8 C81 59.18(11)
O81 C8 C9 114.85(12)
C81 C8 C9 123.86(13)
O81 C8 C7 116.90(12)
C81 C8 C7 119.87(14)
C9 C8 C7 111.61(12)
N1 C9 C4 104.25(12)
N1 C9 C8 131.47(12)
C4 C9 C8 124.19(12)
N1 C10 C11 114.38(12)
N1 C10 H10A 108.7
C11 C10 H10A 108.7
N1 C10 H10B 108.7
C11 C10 H10B 108.7
H10A C10 H10B 107.6
C12 C11 C16 118.25(14)
C12 C11 C10 122.54(13)
C16 C11 C10 119.08(13)
C11 C12 C13 121.44(14)
C11 C12 H12 119.3
C13 C12 H12 119.3
C12 C13 C14 119.56(14)
C12 C13 H13 120.2
C14 C13 H13 120.2
O18 C14 C13 124.76(14)
O18 C14 C15 115.68(13)
C13 C14 C15 119.57(14)
C16 C15 C14 119.91(14)
C16 C15 H15 120.0
C14 C15 H15 120.0
C15 C16 C11 121.26(15)
C15 C16 H16 119.4
C11 C16 H16 119.4
C14 O18 C18 117.96(12)
O18 C18 H18A 109.5
O18 C18 H18B 109.5
H18A C18 H18B 109.5
O18 C18 H18C 109.5
H18A C18 H18C 109.5
H18B C18 H18C 109.5
O20 C20 O21 123.43(13)
O20 C20 C21 124.17(13)
O21 C20 C21 112.40(12)
C20 O21 C5 115.70(11)
C26 C21 C22 119.88(13)
C26 C21 C20 117.57(13)
C22 C21 C20 122.55(12)
C23 C22 C21 119.30(14)
C23 C22 H22 120.3
C21 C22 H22 120.3
C22 C23 C24 120.46(15)
C22 C23 H23 119.8
C24 C23 H23 119.8
C25 C24 C23 120.25(15)
C25 C24 H24 119.9
C23 C24 H24 119.9
C24 C25 C26 119.85(14)
C24 C25 H25 120.1
C26 C25 H25 120.1
C25 C26 C21 120.25(14)
C25 C26 H26 119.9
C21 C26 H26 119.9
O81 C81 C8 60.16(10)
O81 C81 H81A 117.8
C8 C81 H81A 117.8
O81 C81 H81B 117.8
C8 C81 H81B 117.8
H81A C81 H81B 114.9
C81 O81 C8 60.65(10)

loop_
_geom_bond_atom_site_label_1
_geom_bond_atom_site_label_2
_geom_bond_distance
N1 N2 1.3556(18)
N1 C9 1.3582(17)
N1 C10 1.4669(17)
N2 N3 1.3121(17)
N3 C4 1.3599(19)
C4 C9 1.3721(19)
C4 C5 1.4921(18)
C5 O21 1.4620(16)
C5 C6 1.523(2)
C5 H5 1.0000
C6 C7 1.527(2)
C6 H6A 0.9900
C6 H6B 0.9900
C7 C8 1.514(2)
C7 H7A 0.9900
C7 H7B 0.9900
C8 O81 1.4558(17)
C8 C81 1.463(2)
C8 C9 1.475(2)
C10 C11 1.515(2)
C10 H10A 0.9900
C10 H10B 0.9900
C11 C12 1.386(2)
C11 C16 1.393(2)
C12 C13 1.389(2)
C12 H12 0.9500
C13 C14 1.390(2)
C13 H13 0.9500
C14 O18 1.3637(18)
C14 C15 1.396(2)
C15 C16 1.379(2)
C15 H15 0.9500
C16 H16 0.9500
O18 C18 1.419(2)
C18 H18A 0.9800
C18 H18B 0.9800
C18 H18C 0.9800
C20 O20 1.2062(18)
C20 O21 1.3502(16)
C20 C21 1.484(2)
C21 C26 1.3936(19)
C21 C22 1.399(2)
C22 C23 1.388(2)
C22 H22 0.9500
C23 C24 1.390(2)
C23 H23 0.9500
C24 C25 1.382(3)
C24 H24 0.9500
C25 C26 1.388(2)
C25 H25 0.9500
C26 H26 0.9500
C81 O81 1.441(2)
C81 H81A 0.9900
C81 H81B 0.9900

loop_
_geom_torsion_atom_site_label_1
_geom_torsion_atom_site_label_2
_geom_torsion_atom_site_label_3
_geom_torsion_atom_site_label_4
_geom_torsion
C9 N1 N2 N3 -0.32(16)
C10 N1 N2 N3 176.55(12)
N1 N2 N3 C4 -0.11(16)
N2 N3 C4 C9 0.49(16)
N2 N3 C4 C5 -173.67(13)
N3 C4 C5 O21 -83.60(17)
C9 C4 C5 O21 103.09(15)
N3 C4 C5 C6 155.71(14)
C9 C4 C5 C6 -17.60(19)
O21 C5 C6 C7 -70.68(15)
C4 C5 C6 C7 47.20(16)
C5 C6 C7 C8 -59.78(17)
C6 C7 C8 O81 -98.40(16)
C6 C7 C8 C81 -166.62(14)
C6 C7 C8 C9 36.66(17)
N2 N1 C9 C4 0.59(15)
C10 N1 C9 C4 -175.73(14)
N2 N1 C9 C8 177.06(14)
C10 N1 C9 C8 0.7(3)
N3 C4 C9 N1 -0.65(15)
C5 C4 C9 N1 173.62(12)
N3 C4 C9 C8 -177.45(13)
C5 C4 C9 C8 -3.2(2)
O81 C8 C9 N1 -46.2(2)
C81 C8 C9 N1 22.2(2)
C7 C8 C9 N1 177.80(14)
O81 C8 C9 C4 129.70(15)
C81 C8 C9 C4 -161.96(15)
C7 C8 C9 C4 -6.3(2)
N2 N1 C10 C11 97.17(16)
C9 N1 C10 C11 -86.75(19)
N1 C10 C11 C12 -33.5(2)
N1 C10 C11 C16 150.77(15)
C16 C11 C12 C13 0.5(2)
C10 C11 C12 C13 -175.29(14)
C11 C12 C13 C14 0.3(2)
C12 C13 C14 O18 179.15(15)
C12 C13 C14 C15 -1.2(2)
O18 C14 C15 C16 -178.95(16)
C13 C14 C15 C16 1.4(3)
C14 C15 C16 C11 -0.6(3)
C12 C11 C16 C15 -0.3(3)
C10 C11 C16 C15 175.61(16)
C13 C14 O18 C18 4.9(2)
C15 C14 O18 C18 -174.77(15)
O20 C20 O21 C5 3.2(2)
C21 C20 O21 C5 -176.20(12)
C4 C5 O21 C20 156.63(12)
C6 C5 O21 C20 -84.47(15)
O20 C20 C21 C26 -10.5(2)
O21 C20 C21 C26 168.88(13)
O20 C20 C21 C22 169.55(15)
O21 C20 C21 C22 -11.0(2)
C26 C21 C22 C23 0.6(2)
C20 C21 C22 C23 -179.53(14)
C21 C22 C23 C24 -0.6(2)
C22 C23 C24 C25 0.0(3)
C23 C24 C25 C26 0.6(3)
C24 C25 C26 C21 -0.6(2)
C22 C21 C26 C25 0.0(2)
C20 C21 C26 C25 -179.88(14)
C9 C8 C81 O81 -100.90(16)
C7 C8 C81 O81 105.37(15)
C9 C8 O81 C81 116.02(15)
C7 C8 O81 C81 -110.34(16)
